data_1535029
loop_
_publ_author_name
'Beck, J.'
'Koch, M.'

_publ_section_title
;
 Dithiolylium - Chlorooxomolybdate(V): Synthese und Kristallstruktur von
 (C3 Cl3 S2) (Mo O Cl4) und (C3 Cl3 S2) (Mo2 O2 Cl7)
;
_journal_name_full 'Zeitschrift fuer Anorganische und Allgemeine Chemie'
_journal_page_first 394
_journal_page_last 398
_journal_volume 630
_journal_year 2004
_chemical_formula_sum 'C3 Cl7 Mo O S2'
_chemical_name_systematic '(C3 Cl3 S2) (Mo O Cl4)'
_space_group_IT_number 7
_symmetry_space_group_name_Hall 'P -2yc'
_symmetry_space_group_name_H-M 'P 1 c 1'
_cell_angle_alpha 90
_cell_angle_beta 109.128
_cell_angle_gamma 90
_cell_formula_units_Z 2
_cell_length_a 8.1616
_cell_length_b 10.0527
_cell_length_c 8.4484
_cell_volume 654.888
_citation_journal_id_ASTM ZAACAB
_cod_data_source_file Beck_ZAACAB_2004_1217.cif
_cod_data_source_block C3Cl7Mo1O1S2
_cod_original_cell_volume 654.8884
_cod_original_formula_sum 'C3 Cl7 Mo1 O1 S2'
_cod_database_code 1535029

loop_
_symmetry_equiv_pos_as_xyz
x,y,z
x,-y,z+1/2

loop_
_atom_site_label
_atom_site_type_symbol
_atom_site_fract_x
_atom_site_fract_y
_atom_site_fract_z
_atom_site_occupancy
_atom_site_U_iso_or_equiv
Cl1 Cl-1 0.4003 0.67689 0.358 1 0.0
Cl6 Cl-1 0.689 0.7668 0.1778 1 0.0
Cl4 Cl-1 0.4537 0.9553 0.7933 1 0.0
C1 C 0.8535 0.773 0.0944 1 0.0
C2 C 0.0603 0.6887 0.9878 1 0.0
S1 S+2 0.94 0.92404 0.0831 1 0.0
Cl5 Cl-1 0.1753 0.5758 0.9249 1 0.0
Cl7 Cl-1 0.8391 0.50691 0.0394 1 0.0
Cl2 Cl-1 0.7227 0.81087 0.6383 1 0.0
S2 S+2 0.1225 0.85197 0.9909 1 0.0
O1 O-2 0.4535 0.6415 0.7477 1 0.0
Mo1 Mo+5 0.43556 0.76809 0.62209 1 0.0
Cl3 Cl-1 0.1343 0.8114 0.5194 1 0.0
C3 C 0.9193 0.6634 0.0414 1 0.0
